data_4314685
loop_
_publ_author_name
'Adrian B. Chaplin'
'Andrew S. Weller'

_publ_section_title
;
 Amine- and Dimeric Amino-Borane Complexes of the {Rh(PiPr3)2}+ Fragment
 and Their Relevance to the Transition-Metal-Mediated Dehydrocoupling of
 Amine-Boranes
;
_journal_name_full 'Inorganic Chemistry'
_journal_page_first 1111
_journal_page_last 1121
_journal_paper_doi 10.1021/ic9020542
_journal_volume 49
_journal_year 2010
_chemical_formula_moiety 'C32 H12 B F24, C22 H60 B2 N2 P2 Rh'
_chemical_formula_sum 'C54 H72 B3 F24 N2 P2 Rh'
_chemical_formula_weight 1402.42
_chemical_melting_point ?
_space_group_IT_number 92
_symmetry_cell_setting tetragonal
_symmetry_space_group_name_Hall 'P 4abw 2nw'
_symmetry_space_group_name_H-M 'P 41 21 2'
_atom_sites_solution_hydrogens geom
_atom_sites_solution_primary direct
_atom_sites_solution_secondary difmap
_audit_creation_method SHELXL-97
_cell_angle_alpha 90.00
_cell_angle_beta 90.00
_cell_angle_gamma 90.00
_cell_formula_units_Z 4
_cell_length_a 13.6939(7)
_cell_length_b 13.6939(7)
_cell_length_c 34.408(3)
_cell_measurement_reflns_used 2941
_cell_measurement_temperature 220(2)
_cell_measurement_theta_max 27.485
_cell_measurement_theta_min 5.097
_cell_volume 6452.3(7)
_computing_cell_refinement 'Denzo/Scalepack (Otwinowski & Minor 1997)'
_computing_data_collection 'Collect (Nonius BV, 1997-2000)'
_computing_data_reduction 'Denzo/Scalepack (Otwinowski & Minor 1997)'
_computing_molecular_graphics 'ORTEP3 (Farrugia, 1997)'
_computing_publication_material 'Bruker SHELXTL'
_computing_structure_refinement 'SHELXL-97 (Sheldrick, 2008)'
_computing_structure_solution 'SHELXS-97 (Sheldrick, 2008)'
_diffrn_ambient_temperature 220(2)
_diffrn_detector_area_resol_mean 9
_diffrn_measured_fraction_theta_full 0.881
_diffrn_measured_fraction_theta_max 0.881
_diffrn_measurement_device '95mm CCD camera on \k-goniostat'
_diffrn_measurement_device_type KappaCCD
_diffrn_measurement_method CCD
_diffrn_radiation_monochromator 'horizonally mounted graphite crystal'
_diffrn_radiation_source 'fine-focus sealed tube'
_diffrn_radiation_type MoK\a
_diffrn_radiation_wavelength 0.71073
_diffrn_reflns_av_R_equivalents 0.0345
_diffrn_reflns_av_sigmaI/netI 0.0660
_diffrn_reflns_limit_h_max 16
_diffrn_reflns_limit_h_min -16
_diffrn_reflns_limit_k_max 10
_diffrn_reflns_limit_k_min -11
_diffrn_reflns_limit_l_max 36
_diffrn_reflns_limit_l_min -40
_diffrn_reflns_number 6046
_diffrn_reflns_theta_full 25.03
_diffrn_reflns_theta_max 25.03
_diffrn_reflns_theta_min 5.11
_exptl_absorpt_coefficient_mu 0.420
_exptl_absorpt_correction_T_max 1.0
_exptl_absorpt_correction_T_min 0.810
_exptl_absorpt_correction_type multi-scan
_exptl_absorpt_process_details 'Denzo/Scalepack (Otwinowski & Minor 1997)'
_exptl_crystal_colour colourless
_exptl_crystal_density_diffrn 1.444
_exptl_crystal_density_meas ?
_exptl_crystal_density_method 'not measured'
_exptl_crystal_description block
_exptl_crystal_F_000 2864
_exptl_crystal_size_max 0.14
_exptl_crystal_size_mid 0.14
_exptl_crystal_size_min 0.12
_refine_diff_density_max 0.596
_refine_diff_density_min -0.476
_refine_diff_density_rms 0.073
_refine_ls_abs_structure_details 'Flack H D (1983), Acta Cryst. A39, 876-881'
_refine_ls_abs_structure_Flack -0.07(8)
_refine_ls_extinction_method none
_refine_ls_goodness_of_fit_ref 1.057
_refine_ls_hydrogen_treatment mixed
_refine_ls_matrix_type full
_refine_ls_number_parameters 517
_refine_ls_number_reflns 4435
_refine_ls_number_restraints 980
_refine_ls_restrained_S_all 1.097
_refine_ls_R_factor_all 0.0978
_refine_ls_R_factor_gt 0.0692
_refine_ls_shift/su_max 0.007
_refine_ls_shift/su_mean 0.000
_refine_ls_structure_factor_coef Fsqd
_refine_ls_weighting_details 'calc w=1/[\s^2^(Fo^2^)+(0.0484P)^2^+22.4029P] where P=(Fo^2^+2Fc^2^)/3'
_refine_ls_weighting_scheme calc
_refine_ls_wR_factor_gt 0.1507
_refine_ls_wR_factor_ref 0.1702
_reflns_number_gt 3451
_reflns_number_total 4435
_reflns_threshold_expression >2sigma(I)
_cod_data_source_file ic9020542_si_002_4.cif
_cod_data_source_block 104abc09
_cod_depositor_comments
;
The following automatic conversions were performed:
'_symmetry_cell_setting' value 'Tetragonal' changed to 'tetragonal'
according to '/home/adriana/struct/CIF-dictionaries/cif_core.dic'
dictionary named 'cif_core.dic' version 2.4.1 from 2010-06-29.

Automatic conversion script
Id: cif_fix_enum 1555 2011-01-17 13:19:09Z saulius 

The following automatic conversions were performed:

'_chemical_melting_point' value 'not measured' was changed to '?' -
the value is undefined or not given.

Automatic conversion script
Id: cif_fix_values 1569 2011-02-09 13:29:24Z adriana 

The following automatic conversions were performed:

'_exptl_crystal_density_meas' value 'not measured' was changed to '?'
- the value is perceived as not measured.

Automatic conversion script
Id: cif_fix_values 3008 2015-01-20 13:52:24Z robertas 
;
_cod_database_code 4314685

loop_
_symmetry_equiv_pos_as_xyz
'x, y, z'
'-x, -y, z+1/2'
'-y+1/2, x+1/2, z+1/4'
'y+1/2, -x+1/2, z+3/4'
'-x+1/2, y+1/2, -z+1/4'
'x+1/2, -y+1/2, -z+3/4'
'y, x, -z'
'-y, -x, -z+1/2'

loop_
_atom_site_label
_atom_site_type_symbol
_atom_site_fract_x
_atom_site_fract_y
_atom_site_fract_z
_atom_site_U_iso_or_equiv
_atom_site_adp_type
_atom_site_occupancy
_atom_site_symmetry_multiplicity
_atom_site_calc_flag
_atom_site_refinement_flags
_atom_site_disorder_assembly
_atom_site_disorder_group
Rh1 Rh 1.02147(5) 0.02147(5) 0.0000 0.0441(3) Uani 1 2 d SU . .
H0 H 0.981(2) -0.057(3) 0.0224(17) 0.053 Uiso 1 1 d D . .
P1 P 0.88572(18) 0.09683(19) 0.02864(6) 0.0512(6) Uani 1 1 d DU . .
B1 B 1.1447(8) 0.1447(8) 0.0000 0.057(3) Uani 1 2 d SU . .
H1 H 1.136(3) 0.090(4) 0.026(2) 0.069 Uiso 1 1 d D . .
N1 N 1.1471(7) 0.2542(7) 0.0147(3) 0.075(2) Uani 1 1 d DU . .
C1 C 1.1372(12) 0.2712(12) 0.0562(4) 0.120(5) Uani 1 1 d U . .
H1A H 1.1687 0.3323 0.0630 0.180 Uiso 1 1 calc R . .
H1B H 1.1678 0.2181 0.0703 0.180 Uiso 1 1 calc R . .
H1C H 1.0685 0.2744 0.0629 0.180 Uiso 1 1 calc R . .
C2 C 1.0877(11) 0.3229(10) -0.0076(5) 0.115(5) Uani 1 1 d U . .
H2C H 1.0201 0.3176 0.0005 0.173 Uiso 1 1 calc R . .
H2D H 1.0930 0.3078 -0.0350 0.173 Uiso 1 1 calc R . .
H2E H 1.1108 0.3889 -0.0030 0.173 Uiso 1 1 calc R . .
B2 B 1.2580(11) 0.2580(11) 0.0000 0.090(4) Uani 1 2 d SU . .
H2B H 1.2704(16) 0.313(5) -0.0246(19) 0.108 Uiso 0.50 1 calc PR . .
H2A H 1.313(5) 0.270(5) 0.0246(19) 0.108 Uiso 0.50 1 calc PR . .
C3 C 0.9060(8) 0.1421(9) 0.0792(2) 0.070(3) Uani 1 1 d U . .
H3 H 0.9374 0.2068 0.0763 0.084 Uiso 1 1 calc R . .
C4 C 0.9790(9) 0.0799(9) 0.1012(3) 0.086(3) Uani 1 1 d U . .
H4A H 0.9928 0.1098 0.1262 0.129 Uiso 1 1 calc R . .
H4B H 1.0390 0.0749 0.0863 0.129 Uiso 1 1 calc R . .
H4C H 0.9521 0.0152 0.1053 0.129 Uiso 1 1 calc R . .
C5 C 0.8133(9) 0.1605(10) 0.1034(3) 0.095(4) Uani 1 1 d U . .
H5A H 0.7843 0.0985 0.1106 0.142 Uiso 1 1 calc R . .
H5B H 0.7670 0.1980 0.0881 0.142 Uiso 1 1 calc R . .
H5C H 0.8302 0.1966 0.1267 0.142 Uiso 1 1 calc R . .
C6 C 0.8389(7) 0.2045(7) 0.0022(3) 0.063(2) Uani 1 1 d U . .
H6 H 0.8812 0.2591 0.0106 0.075 Uiso 1 1 calc R . .
C7 C 0.8539(8) 0.1980(9) -0.0417(3) 0.075(3) Uani 1 1 d U . .
H7A H 0.8091 0.1504 -0.0526 0.112 Uiso 1 1 calc R . .
H7B H 0.9206 0.1781 -0.0471 0.112 Uiso 1 1 calc R . .
H7C H 0.8417 0.2613 -0.0534 0.112 Uiso 1 1 calc R . .
C8 C 0.7338(9) 0.2388(9) 0.0114(3) 0.088(3) Uani 1 1 d U . .
H8A H 0.7161 0.2918 -0.0060 0.132 Uiso 1 1 calc R . .
H8B H 0.7305 0.2613 0.0381 0.132 Uiso 1 1 calc R . .
H8C H 0.6888 0.1849 0.0078 0.132 Uiso 1 1 calc R . .
C9 C 0.7759(9) 0.0160(10) 0.0325(4) 0.092(3) Uani 1 1 d U . .
H9 H 0.7237 0.0539 0.0455 0.110 Uiso 1 1 calc R . .
C10 C 0.7986(11) -0.0733(11) 0.0582(5) 0.120(5) Uani 1 1 d U . .
H10A H 0.7381 -0.1056 0.0652 0.180 Uiso 1 1 calc R . .
H10B H 0.8321 -0.0521 0.0816 0.180 Uiso 1 1 calc R . .
H10C H 0.8399 -0.1184 0.0440 0.180 Uiso 1 1 calc R . .
C11 C 0.7381(10) -0.0146(12) -0.0069(4) 0.118(4) Uani 1 1 d U . .
H11A H 0.7882 -0.0512 -0.0205 0.177 Uiso 1 1 calc R . .
H11B H 0.7211 0.0429 -0.0219 0.177 Uiso 1 1 calc R . .
H11C H 0.6806 -0.0553 -0.0036 0.177 Uiso 1 1 calc R . .
B100 B 0.5347(7) 0.5347(7) 0.0000 0.044(2) Uani 1 2 d SU . .
C101 C 0.6542(6) 0.5190(6) 0.0007(2) 0.0439(16) Uani 1 1 d U . .
C102 C 0.7080(6) 0.5116(7) 0.0348(2) 0.0471(19) Uani 1 1 d U . .
H102 H 0.6751 0.5154 0.0588 0.057 Uiso 1 1 calc R . .
C103 C 0.8081(6) 0.4989(6) 0.0348(2) 0.049(2) Uani 1 1 d DU A .
C104 C 0.8604(6) 0.4948(6) 0.0004(3) 0.055(2) Uani 1 1 d U . .
H104 H 0.9285 0.4862 0.0004 0.066 Uiso 1 1 calc R . .
C105 C 0.8079(6) 0.5040(6) -0.0341(2) 0.057(2) Uani 1 1 d DU B .
C106 C 0.7089(7) 0.5171(7) -0.0334(2) 0.0480(19) Uani 1 1 d U . .
H106 H 0.6761 0.5252 -0.0572 0.058 Uiso 1 1 calc R . .
C107 C 0.8624(6) 0.4895(6) 0.0730(3) 0.068(2) Uani 1 1 d DU . .
F1 F 0.8071(6) 0.4504(8) 0.1006(2) 0.080(3) Uani 0.695(11) 1 d PDU A 1
F2 F 0.9411(6) 0.4348(9) 0.0704(2) 0.088(3) Uani 0.695(11) 1 d PDU A 1
F3 F 0.8893(9) 0.5768(6) 0.0860(3) 0.099(3) Uani 0.695(11) 1 d PDU A 1
F101 F 0.9578(7) 0.5022(18) 0.0683(4) 0.083(5) Uani 0.305(11) 1 d PDU A 2
F102 F 0.8332(14) 0.5540(14) 0.0989(4) 0.085(5) Uani 0.305(11) 1 d PDU A 2
F103 F 0.8503(16) 0.4018(10) 0.0884(5) 0.091(5) Uani 0.305(11) 1 d PDU A 2
C108 C 0.8595(6) 0.4980(6) -0.0719(3) 0.078(3) Uani 1 1 d DU . .
F4 F 0.9522(6) 0.4708(10) -0.0692(2) 0.106(3) Uani 0.677(10) 1 d PDU B 1
F5 F 0.8187(7) 0.4309(7) -0.0961(2) 0.081(3) Uani 0.677(10) 1 d PDU B 1
F6 F 0.8563(9) 0.5806(7) -0.0923(2) 0.096(3) Uani 0.677(10) 1 d PDU B 1
F104 F 0.8076(11) 0.5295(17) -0.1020(3) 0.085(5) Uani 0.323(10) 1 d PDU B 2
F105 F 0.9418(10) 0.5528(14) -0.0724(4) 0.079(5) Uani 0.323(10) 1 d PDU B 2
F106 F 0.8900(16) 0.4083(9) -0.0808(5) 0.110(6) Uani 0.323(10) 1 d PDU B 2
C109 C 0.4789(6) 0.4853(6) 0.03754(16) 0.0447(15) Uani 1 1 d U . .
C110 C 0.3916(6) 0.5238(8) 0.0523(2) 0.0475(19) Uani 1 1 d U . .
H110 H 0.3657 0.5804 0.0407 0.057 Uiso 1 1 calc R . .
C111 C 0.3420(6) 0.4824(7) 0.0830(2) 0.0489(18) Uani 1 1 d DU C .
C112 C 0.3744(7) 0.3964(7) 0.0990(2) 0.052(2) Uani 1 1 d U . .
H112 H 0.3402 0.3674 0.1197 0.063 Uiso 1 1 calc R . .
C113 C 0.4580(6) 0.3529(6) 0.0844(2) 0.051(2) Uani 1 1 d DU D .
C114 C 0.5099(7) 0.3984(6) 0.0545(2) 0.048(2) Uani 1 1 d U . .
H114 H 0.5677 0.3692 0.0455 0.058 Uiso 1 1 calc R . .
C115 C 0.2525(7) 0.5325(6) 0.0979(2) 0.069(2) Uani 1 1 d DU . .
F7 F 0.2266(10) 0.5053(11) 0.1330(3) 0.100(4) Uani 0.560(16) 1 d PDU C 1
F8 F 0.2641(8) 0.6296(6) 0.1004(4) 0.082(4) Uani 0.560(16) 1 d PDU C 1
F9 F 0.1759(6) 0.5213(12) 0.0751(4) 0.099(4) Uani 0.560(16) 1 d PDU C 1
F107 F 0.1981(9) 0.5705(13) 0.0698(3) 0.080(4) Uani 0.440(16) 1 d PDU C 2
F108 F 0.1924(9) 0.4717(10) 0.1163(5) 0.088(4) Uani 0.440(16) 1 d PDU C 2
F109 F 0.2714(10) 0.6037(12) 0.1222(5) 0.110(5) Uani 0.440(16) 1 d PDU C 2
C116 C 0.4947(6) 0.2620(7) 0.1015(2) 0.069(2) Uani 1 1 d DU . .
F10 F 0.4342(7) 0.2170(7) 0.1254(3) 0.094(3) Uani 0.687(9) 1 d PDU D 1
F11 F 0.5191(9) 0.1953(6) 0.0742(2) 0.091(3) Uani 0.687(9) 1 d PDU D 1
F12 F 0.5787(7) 0.2741(7) 0.1211(3) 0.102(3) Uani 0.687(9) 1 d PDU D 1
F110 F 0.5801(10) 0.2314(12) 0.0885(5) 0.086(5) Uani 0.313(9) 1 d PDU D 2
F111 F 0.5047(15) 0.2677(11) 0.1404(3) 0.086(5) Uani 0.313(9) 1 d PDU D 2
F112 F 0.4332(12) 0.1863(8) 0.0964(6) 0.098(6) Uani 0.313(9) 1 d PDU D 2

loop_
_atom_site_aniso_label
_atom_site_aniso_U_11
_atom_site_aniso_U_22
_atom_site_aniso_U_33
_atom_site_aniso_U_23
_atom_site_aniso_U_13
_atom_site_aniso_U_12
Rh1 0.0506(4) 0.0506(4) 0.0309(3) -0.0002(3) 0.0002(3) 0.0002(5)
P1 0.0552(16) 0.0611(16) 0.0373(9) 0.0020(10) 0.0060(10) 0.0028(12)
B1 0.058(4) 0.058(4) 0.056(6) -0.001(4) 0.001(4) -0.015(6)
N1 0.074(4) 0.068(4) 0.083(4) -0.007(4) 0.003(4) -0.009(4)
C1 0.135(9) 0.107(8) 0.117(8) -0.028(7) 0.018(7) -0.022(7)
C2 0.112(8) 0.086(7) 0.148(9) -0.003(7) -0.002(7) -0.007(7)
B2 0.084(5) 0.084(5) 0.101(7) 0.000(5) 0.000(5) -0.010(7)
C3 0.074(6) 0.089(6) 0.047(4) -0.004(4) 0.008(4) 0.017(5)
C4 0.092(6) 0.112(7) 0.053(4) 0.009(5) -0.003(5) 0.018(6)
C5 0.095(7) 0.124(8) 0.065(5) -0.005(6) 0.012(5) 0.017(6)
C6 0.062(5) 0.074(5) 0.051(4) 0.003(5) -0.010(4) 0.013(4)
C7 0.082(6) 0.087(6) 0.055(4) 0.007(5) -0.002(5) 0.011(5)
C8 0.088(7) 0.095(7) 0.079(6) 0.005(5) 0.006(5) 0.022(6)
C9 0.084(6) 0.089(7) 0.104(6) 0.000(6) 0.031(6) -0.020(6)
C10 0.101(8) 0.112(8) 0.146(8) 0.020(7) 0.038(7) -0.010(7)
C11 0.092(7) 0.129(8) 0.133(8) -0.032(7) 0.008(7) -0.028(7)
B100 0.052(3) 0.052(3) 0.028(4) 0.000(3) 0.000(3) 0.006(5)
C101 0.059(4) 0.044(3) 0.028(3) -0.002(4) 0.003(3) 0.003(3)
C102 0.056(4) 0.055(4) 0.030(3) -0.003(3) 0.001(3) 0.005(4)
C103 0.054(4) 0.056(5) 0.037(3) -0.001(3) -0.001(3) 0.002(4)
C104 0.055(4) 0.060(5) 0.051(3) -0.003(4) 0.004(4) -0.002(4)
C105 0.070(4) 0.061(5) 0.041(3) -0.002(3) 0.009(3) 0.003(4)
C106 0.061(4) 0.051(4) 0.032(3) 0.001(3) 0.004(3) 0.004(4)
C107 0.065(5) 0.082(5) 0.057(4) -0.008(4) -0.014(4) 0.001(5)
F1 0.083(5) 0.110(7) 0.047(4) 0.014(4) -0.002(4) 0.024(5)
F2 0.081(5) 0.117(7) 0.066(4) -0.005(5) -0.015(4) 0.031(5)
F3 0.114(7) 0.106(6) 0.078(5) -0.014(5) -0.025(5) -0.026(6)
F101 0.077(8) 0.098(9) 0.075(7) -0.002(7) -0.020(7) 0.001(7)
F102 0.081(8) 0.109(9) 0.066(8) -0.019(7) -0.013(7) 0.000(7)
F103 0.091(9) 0.097(9) 0.085(8) 0.013(7) -0.016(7) 0.009(7)
C108 0.078(5) 0.091(6) 0.065(4) 0.002(4) 0.019(4) 0.004(5)
F4 0.087(6) 0.149(8) 0.083(5) -0.010(6) 0.027(5) 0.008(6)
F5 0.080(6) 0.119(6) 0.046(4) -0.020(4) 0.010(4) 0.015(5)
F6 0.122(7) 0.101(6) 0.064(5) 0.010(5) 0.042(5) -0.007(6)
F104 0.086(8) 0.116(9) 0.053(7) 0.006(7) 0.014(6) -0.009(8)
F105 0.071(8) 0.093(8) 0.074(7) -0.005(7) 0.035(6) -0.009(7)
F106 0.114(9) 0.113(9) 0.102(8) -0.004(7) 0.026(7) 0.004(8)
C109 0.056(4) 0.054(4) 0.024(2) -0.003(3) -0.003(3) 0.005(4)
C110 0.054(4) 0.053(4) 0.035(3) 0.007(4) -0.003(3) 0.002(4)
C111 0.046(4) 0.058(4) 0.043(3) -0.003(4) 0.003(3) 0.004(4)
C112 0.055(4) 0.063(5) 0.039(3) 0.004(3) 0.001(3) -0.003(4)
C113 0.057(4) 0.053(4) 0.042(3) 0.005(3) -0.004(3) 0.003(4)
C114 0.055(5) 0.056(4) 0.033(3) -0.005(3) 0.001(3) 0.007(4)
C115 0.067(5) 0.072(5) 0.068(4) 0.004(4) 0.015(4) 0.002(5)
F7 0.100(7) 0.113(8) 0.089(6) 0.011(6) 0.040(6) 0.022(6)
F8 0.081(6) 0.080(6) 0.085(6) -0.010(5) 0.034(5) 0.008(5)
F9 0.075(6) 0.097(7) 0.126(7) -0.013(7) 0.001(6) 0.007(6)
F107 0.060(7) 0.086(8) 0.093(7) 0.029(6) 0.014(6) 0.018(6)
F108 0.078(7) 0.097(7) 0.088(7) -0.006(7) 0.030(6) 0.000(7)
F109 0.098(8) 0.117(8) 0.114(8) -0.028(7) 0.017(7) 0.010(7)
C116 0.076(5) 0.070(5) 0.062(4) 0.014(4) 0.000(4) 0.000(5)
F10 0.101(6) 0.086(6) 0.096(6) 0.040(5) 0.031(5) -0.002(5)
F11 0.110(6) 0.065(5) 0.098(6) 0.012(4) -0.001(6) 0.012(6)
F12 0.099(6) 0.095(6) 0.111(6) 0.026(5) -0.034(5) 0.006(6)
F110 0.084(8) 0.074(8) 0.098(8) 0.027(7) 0.005(7) 0.014(7)
F111 0.100(9) 0.088(8) 0.071(7) 0.020(7) -0.008(7) 0.012(7)
F112 0.109(9) 0.084(8) 0.102(8) 0.013(7) 0.000(8) -0.004(7)

loop_
_atom_type_symbol
_atom_type_description
_atom_type_scat_dispersion_real
_atom_type_scat_dispersion_imag
_atom_type_scat_source
C C 0.0033 0.0016 'International Tables Vol C Tables 4.2.6.8 and 6.1.1.4'
H H 0.0000 0.0000 'International Tables Vol C Tables 4.2.6.8 and 6.1.1.4'
B B 0.0013 0.0007 'International Tables Vol C Tables 4.2.6.8 and 6.1.1.4'
N N 0.0061 0.0033 'International Tables Vol C Tables 4.2.6.8 and 6.1.1.4'
F F 0.0171 0.0103 'International Tables Vol C Tables 4.2.6.8 and 6.1.1.4'
P P 0.1023 0.0942 'International Tables Vol C Tables 4.2.6.8 and 6.1.1.4'
Rh Rh -1.1178 0.9187 'International Tables Vol C Tables 4.2.6.8 and 6.1.1.4'

loop_
_geom_angle_atom_site_label_1
_geom_angle_atom_site_label_2
_geom_angle_atom_site_label_3
_geom_angle
_geom_angle_site_symmetry_1
_geom_angle_site_symmetry_3
_geom_angle_publ_flag
P1 Rh1 P1 151.10(14) 7_645 . ?
P1 Rh1 B1 104.45(7) 7_645 . ?
P1 Rh1 B1 104.45(7) . . ?
P1 Rh1 H0 78.4(3) 7_645 . ?
P1 Rh1 H0 78.4(3) . . ?
B1 Rh1 H0 143.5(19) . . ?
P1 Rh1 H1 102.4(4) 7_645 . ?
P1 Rh1 H1 102.7(4) . . ?
B1 Rh1 H1 30(2) . . ?
H0 Rh1 H1 114(3) . . ?
C6 P1 C3 104.2(5) . . ?
C6 P1 C9 103.2(6) . . ?
C3 P1 C9 104.5(6) . . ?
C6 P1 Rh1 114.8(3) . . ?
C3 P1 Rh1 114.8(3) . . ?
C9 P1 Rh1 114.0(4) . . ?
N1 B1 N1 93.6(10) . 7_645 ?
N1 B1 Rh1 133.2(5) . . ?
N1 B1 Rh1 133.2(5) 7_645 . ?
N1 B1 H1 111.0(18) . . ?
N1 B1 H1 111.0(18) 7_645 . ?
Rh1 B1 H1 58(3) . . ?
C1 N1 C2 111.2(12) . . ?
C1 N1 B1 117.7(9) . . ?
C2 N1 B1 115.5(8) . . ?
C1 N1 B2 113.2(9) . . ?
C2 N1 B2 109.9(9) . . ?
B1 N1 B2 87.1(9) . . ?
N1 C1 H1A 109.5 . . ?
N1 C1 H1B 109.5 . . ?
H1A C1 H1B 109.5 . . ?
N1 C1 H1C 109.5 . . ?
H1A C1 H1C 109.5 . . ?
H1B C1 H1C 109.5 . . ?
N1 C2 H2C 109.5 . . ?
N1 C2 H2D 109.5 . . ?
H2C C2 H2D 109.5 . . ?
N1 C2 H2E 109.5 . . ?
H2C C2 H2E 109.5 . . ?
H2D C2 H2E 109.5 . . ?
N1 B2 N1 92.1(13) 7_645 . ?
N1 B2 H2B 113.3 7_645 . ?
N1 B2 H2B 113.3 . . ?
N1 B2 H2A 113.3 7_645 . ?
N1 B2 H2A 113.3 . . ?
H2B B2 H2A 110.6 . . ?
C4 C3 C5 111.4(8) . . ?
C4 C3 P1 112.2(7) . . ?
C5 C3 P1 115.8(8) . . ?
C4 C3 H3 105.5 . . ?
C5 C3 H3 105.5 . . ?
P1 C3 H3 105.5 . . ?
C3 C4 H4A 109.5 . . ?
C3 C4 H4B 109.5 . . ?
H4A C4 H4B 109.5 . . ?
C3 C4 H4C 109.5 . . ?
H4A C4 H4C 109.5 . . ?
H4B C4 H4C 109.5 . . ?
C3 C5 H5A 109.5 . . ?
C3 C5 H5B 109.5 . . ?
H5A C5 H5B 109.5 . . ?
C3 C5 H5C 109.5 . . ?
H5A C5 H5C 109.5 . . ?
H5B C5 H5C 109.5 . . ?
C7 C6 C8 110.2(8) . . ?
C7 C6 P1 113.2(7) . . ?
C8 C6 P1 117.7(7) . . ?
C7 C6 H6 104.8 . . ?
C8 C6 H6 104.8 . . ?
P1 C6 H6 104.8 . . ?
C6 C7 H7A 109.5 . . ?
C6 C7 H7B 109.5 . . ?
H7A C7 H7B 109.5 . . ?
C6 C7 H7C 109.5 . . ?
H7A C7 H7C 109.5 . . ?
H7B C7 H7C 109.5 . . ?
C6 C8 H8A 109.5 . . ?
C6 C8 H8B 109.5 . . ?
H8A C8 H8B 109.5 . . ?
C6 C8 H8C 109.5 . . ?
H8A C8 H8C 109.5 . . ?
H8B C8 H8C 109.5 . . ?
C11 C9 C10 111.3(12) . . ?
C11 C9 P1 112.1(9) . . ?
C10 C9 P1 110.4(10) . . ?
C11 C9 H9 107.6 . . ?
C10 C9 H9 107.6 . . ?
P1 C9 H9 107.6 . . ?
C9 C10 H10A 109.5 . . ?
C9 C10 H10B 109.5 . . ?
H10A C10 H10B 109.5 . . ?
C9 C10 H10C 109.5 . . ?
H10A C10 H10C 109.5 . . ?
H10B C10 H10C 109.5 . . ?
C9 C11 H11A 109.5 . . ?
C9 C11 H11B 109.5 . . ?
H11A C11 H11B 109.5 . . ?
C9 C11 H11C 109.5 . . ?
H11A C11 H11C 109.5 . . ?
H11B C11 H11C 109.5 . . ?
C109 B100 C109 103.5(8) . 7 ?
C109 B100 C101 110.9(4) . 7 ?
C109 B100 C101 113.3(4) 7 7 ?
C109 B100 C101 113.3(4) . . ?
C109 B100 C101 110.9(4) 7 . ?
C101 B100 C101 105.1(10) 7 . ?
C106 C101 C102 115.1(7) . . ?
C106 C101 B100 121.7(6) . . ?
C102 C101 B100 123.1(6) . . ?
C103 C102 C101 122.3(7) . . ?
C103 C102 H102 118.8 . . ?
C101 C102 H102 118.8 . . ?
C102 C103 C104 121.2(8) . . ?
C102 C103 C107 119.8(6) . . ?
C104 C103 C107 119.0(7) . . ?
C103 C104 C105 117.3(8) . . ?
C103 C104 H104 121.4 . . ?
C105 C104 H104 121.4 . . ?
C106 C105 C104 120.6(8) . . ?
C106 C105 C108 119.6(6) . . ?
C104 C105 C108 119.8(7) . . ?
C105 C106 C101 123.4(8) . . ?
C105 C106 H106 118.3 . . ?
C101 C106 H106 118.3 . . ?
F102 C107 F2 132.6(11) . . ?
F102 C107 F103 107.5(8) . . ?
F2 C107 F103 67.2(9) . . ?
F102 C107 F101 107.0(8) . . ?
F2 C107 F101 42.2(8) . . ?
F103 C107 F101 106.9(8) . . ?
F102 C107 F1 67.2(9) . . ?
F2 C107 F1 106.7(7) . . ?
F103 C107 F1 43.7(9) . . ?
F101 C107 F1 134.5(11) . . ?
F102 C107 F3 41.6(9) . . ?
F2 C107 F3 107.9(7) . . ?
F103 C107 F3 135.8(11) . . ?
F101 C107 F3 69.5(9) . . ?
F1 C107 F3 106.2(7) . . ?
F102 C107 C103 112.4(7) . . ?
F2 C107 C103 113.0(6) . . ?
F103 C107 C103 111.2(7) . . ?
F101 C107 C103 111.5(7) . . ?
F1 C107 C103 112.1(6) . . ?
F3 C107 C103 110.6(6) . . ?
F4 C108 F104 131.1(11) . . ?
F4 C108 F6 107.9(8) . . ?
F104 C108 F6 45.2(8) . . ?
F4 C108 F106 57.1(9) . . ?
F104 C108 F106 106.7(8) . . ?
F6 C108 F106 132.2(12) . . ?
F4 C108 F105 50.2(8) . . ?
F104 C108 F105 104.9(8) . . ?
F6 C108 F105 63.4(8) . . ?
F106 C108 F105 104.3(8) . . ?
F4 C108 F5 104.2(7) . . ?
F104 C108 F5 61.5(9) . . ?
F6 C108 F5 103.7(7) . . ?
F106 C108 F5 50.6(9) . . ?
F105 C108 F5 135.2(11) . . ?
F4 C108 C105 114.3(7) . . ?
F104 C108 C105 114.3(7) . . ?
F6 C108 C105 113.6(7) . . ?
F106 C108 C105 113.7(7) . . ?
F105 C108 C105 112.1(7) . . ?
F5 C108 C105 112.2(6) . . ?
C114 C109 C110 115.5(7) . . ?
C114 C109 B100 122.6(6) . . ?
C110 C109 B100 121.7(6) . . ?
C111 C110 C109 122.9(8) . . ?
C111 C110 H110 118.6 . . ?
C109 C110 H110 118.6 . . ?
C112 C111 C110 120.1(8) . . ?
C112 C111 C115 121.3(6) . . ?
C110 C111 C115 118.6(7) . . ?
C111 C112 C113 119.3(7) . . ?
C111 C112 H112 120.4 . . ?
C113 C112 H112 120.4 . . ?
C112 C113 C114 119.7(8) . . ?
C112 C113 C116 120.1(6) . . ?
C114 C113 C116 120.0(7) . . ?
C109 C114 C113 122.4(8) . . ?
C109 C114 H114 118.8 . . ?
C113 C114 H114 118.8 . . ?
F109 C115 F7 71.1(8) . . ?
F109 C115 F9 128.5(12) . . ?
F7 C115 F9 107.4(8) . . ?
F109 C115 F107 106.5(8) . . ?
F7 C115 F107 129.0(11) . . ?
F9 C115 F107 33.5(7) . . ?
F109 C115 F108 106.4(8) . . ?
F7 C115 F108 38.5(7) . . ?
F9 C115 F108 73.6(8) . . ?
F107 C115 F108 104.2(8) . . ?
F109 C115 F8 36.8(8) . . ?
F7 C115 F8 104.8(8) . . ?
F9 C115 F8 104.3(8) . . ?
F107 C115 F8 74.0(8) . . ?
F108 C115 F8 131.5(11) . . ?
F109 C115 C111 113.6(8) . . ?
F7 C115 C111 114.1(7) . . ?
F9 C115 C111 113.3(7) . . ?
F107 C115 C111 112.9(7) . . ?
F108 C115 C111 112.5(7) . . ?
F8 C115 C111 112.3(7) . . ?
F10 C116 F110 128.3(12) . . ?
F10 C116 F12 106.5(7) . . ?
F110 C116 F12 56.7(8) . . ?
F10 C116 F111 58.3(8) . . ?
F110 C116 F111 105.4(8) . . ?
F12 C116 F111 53.6(8) . . ?
F10 C116 F112 47.8(8) . . ?
F110 C116 F112 105.4(8) . . ?
F12 C116 F112 134.1(12) . . ?
F111 C116 F112 103.8(8) . . ?
F10 C116 F11 105.8(7) . . ?
F110 C116 F11 48.0(9) . . ?
F12 C116 F11 102.7(7) . . ?
F111 C116 F11 134.8(11) . . ?
F112 C116 F11 62.9(9) . . ?
F10 C116 C113 115.6(7) . . ?
F110 C116 C113 115.8(8) . . ?
F12 C116 C113 112.9(7) . . ?
F111 C116 C113 112.6(7) . . ?
F112 C116 C113 112.8(8) . . ?
F11 C116 C113 112.2(6) . . ?

loop_
_geom_bond_atom_site_label_1
_geom_bond_atom_site_label_2
_geom_bond_distance
_geom_bond_site_symmetry_2
_geom_bond_publ_flag
Rh1 P1 2.343(2) 7_645 ?
Rh1 P1 2.343(2) . ?
Rh1 B1 2.386(15) . ?
Rh1 H0 1.44(6) . ?
Rh1 H1 2.03(6) . ?
P1 C6 1.848(9) . ?
P1 C3 1.867(9) . ?
P1 C9 1.872(12) . ?
B1 N1 1.583(13) . ?
B1 N1 1.583(13) 7_645 ?
B1 H1 1.18(8) . ?
N1 C1 1.452(15) . ?
N1 C2 1.461(16) . ?
N1 B2 1.602(16) . ?
C1 H1A 0.9700 . ?
C1 H1B 0.9700 . ?
C1 H1C 0.9700 . ?
C2 H2C 0.9700 . ?
C2 H2D 0.9700 . ?
C2 H2E 0.9700 . ?
B2 N1 1.602(16) 7_645 ?
B2 H2B 1.1474 . ?
B2 H2A 1.1474 . ?
C3 C4 1.517(13) . ?
C3 C5 1.538(14) . ?
C3 H3 0.9900 . ?
C4 H4A 0.9700 . ?
C4 H4B 0.9700 . ?
C4 H4C 0.9700 . ?
C5 H5A 0.9700 . ?
C5 H5B 0.9700 . ?
C5 H5C 0.9700 . ?
C6 C7 1.527(12) . ?
C6 C8 1.547(14) . ?
C6 H6 0.9900 . ?
C7 H7A 0.9700 . ?
C7 H7B 0.9700 . ?
C7 H7C 0.9700 . ?
C8 H8A 0.9700 . ?
C8 H8B 0.9700 . ?
C8 H8C 0.9700 . ?
C9 C11 1.511(17) . ?
C9 C10 1.540(18) . ?
C9 H9 0.9900 . ?
C10 H10A 0.9700 . ?
C10 H10B 0.9700 . ?
C10 H10C 0.9700 . ?
C11 H11A 0.9700 . ?
C11 H11B 0.9700 . ?
C11 H11C 0.9700 . ?
B100 C109 1.647(10) . ?
B100 C109 1.647(10) 7 ?
B100 C101 1.650(11) 7 ?
B100 C101 1.650(11) . ?
C101 C106 1.391(10) . ?
C101 C102 1.392(10) . ?
C102 C103 1.382(11) . ?
C102 H102 0.9400 . ?
C103 C104 1.384(11) . ?
C103 C107 1.515(12) . ?
C104 C105 1.394(11) . ?
C104 H104 0.9400 . ?
C105 C106 1.368(11) . ?
C105 C108 1.484(13) . ?
C106 H106 0.9400 . ?
C107 F102 1.316(8) . ?
C107 F2 1.316(7) . ?
C107 F103 1.323(8) . ?
C107 F101 1.328(8) . ?
C107 F1 1.328(7) . ?
C107 F3 1.329(8) . ?
C108 F4 1.326(8) . ?
C108 F104 1.327(8) . ?
C108 F6 1.332(8) . ?
C108 F106 1.333(8) . ?
C108 F105 1.354(8) . ?
C108 F5 1.360(8) . ?
C109 C114 1.392(11) . ?
C109 C110 1.401(11) . ?
C110 C111 1.378(10) . ?
C110 H110 0.9400 . ?
C111 C112 1.375(12) . ?
C111 C115 1.496(14) . ?
C112 C113 1.384(12) . ?
C112 H112 0.9400 . ?
C113 C114 1.398(11) . ?
C113 C116 1.466(13) . ?
C114 H114 0.9400 . ?
C115 F109 1.310(8) . ?
C115 F7 1.312(8) . ?
C115 F9 1.318(8) . ?
C115 F107 1.326(8) . ?
C115 F108 1.332(8) . ?
C115 F8 1.342(8) . ?
C116 F10 1.318(8) . ?
C116 F110 1.322(8) . ?
C116 F12 1.344(8) . ?
C116 F111 1.346(8) . ?
C116 F112 1.347(9) . ?
C116 F11 1.353(8) . ?
